data_2013133
loop_
_publ_author_name
'Matthew C. Burland'
'Tara Y. Meyer'
'Steven J. Geib'

_publ_section_title
;
 Dichloro(isopropylamido)bis(isopropylamine)(isopropylimido)tantalum(V),
 a monomeric Ta^V^ compound with imido, amido and amino moieties
;
_journal_issue 2
_journal_name_full 'Acta Crystallographica Section C'
_journal_page_first m46
_journal_page_last m48
_journal_paper_doi 10.1107/S0108270102022072
_journal_volume 59
_journal_year 2003
_chemical_formula_iupac '[Ta(C~3~H~7~N)(C~3~H~8~N)(C~3~H~9~N)~2~Cl~2~]'
_chemical_formula_moiety 'C12 H33 Cl2 N4 Ta'
_chemical_formula_sum 'C12 H33 Cl2 N4 Ta'
_chemical_formula_weight 485.27
_chemical_name_systematic
;
Isopropylimidoisopropyamido-bis(isopropylamine)dichlorotantalum(V)
;
_space_group_IT_number 2
_symmetry_cell_setting triclinic
_symmetry_space_group_name_Hall '-P 1'
_symmetry_space_group_name_H-M 'P -1'
_atom_sites_solution_hydrogens geom
_atom_sites_solution_primary direct
_atom_sites_solution_secondary difmap
_audit_creation_method SHELXL-97
_cell_angle_alpha 95.04(3)
_cell_angle_beta 111.77(3)
_cell_angle_gamma 113.46(3)
_cell_formula_units_Z 2
_cell_length_a 9.5970(19)
_cell_length_b 10.073(2)
_cell_length_c 12.755(3)
_cell_measurement_reflns_used 25
_cell_measurement_temperature 210(2)
_cell_measurement_theta_max 30
_cell_measurement_theta_min 10
_cell_volume 1009.5(6)
_computing_cell_refinement 'Siemens P3/PC (Siemens 1990)'
_computing_data_collection 'Siemens P3/PC (Siemens 1990)'
_computing_data_reduction 'SHELXTL (version 5.10) (Sheldrick, 1997a)'
_computing_molecular_graphics 'PLATON (Spek 2002)'
_computing_publication_material 'SHELXTL (version 5.10) (Sheldrick 1997a)'
_computing_structure_refinement 'SHELXL-97 (Sheldrick, 1997b)'
_computing_structure_solution 'SHELXS-97 (Sheldrick, 1997b)'
_diffrn_ambient_temperature 210.00(10)
_diffrn_measured_fraction_theta_full 0.987
_diffrn_measured_fraction_theta_max 0.987
_diffrn_measurement_device_type 'Siemens P3'
_diffrn_measurement_method '\w scans'
_diffrn_radiation_monochromator graphite
_diffrn_radiation_source 'fine-focus sealed tube'
_diffrn_radiation_type MoK\a
_diffrn_radiation_wavelength 0.71073
_diffrn_reflns_av_R_equivalents 0.0723
_diffrn_reflns_av_sigmaI/netI 0.0471
_diffrn_reflns_limit_h_max 0
_diffrn_reflns_limit_h_min -11
_diffrn_reflns_limit_k_max 11
_diffrn_reflns_limit_k_min -11
_diffrn_reflns_limit_l_max 15
_diffrn_reflns_limit_l_min -15
_diffrn_reflns_number 4079
_diffrn_reflns_theta_full 25.05
_diffrn_reflns_theta_max 25.05
_diffrn_reflns_theta_min 1.79
_diffrn_standards_decay_% 1
_diffrn_standards_interval_count 200
_diffrn_standards_number 3
_exptl_absorpt_coefficient_mu 5.704
_exptl_absorpt_correction_T_max 0.450
_exptl_absorpt_correction_T_min 0.182
_exptl_absorpt_correction_type psi-scan
_exptl_absorpt_process_details '(North et al., 1968)'
_exptl_crystal_colour colorless
_exptl_crystal_density_diffrn 1.596
_exptl_crystal_density_method 'not measured'
_exptl_crystal_description block
_exptl_crystal_F_000 480
_exptl_crystal_size_max 0.34
_exptl_crystal_size_mid 0.26
_exptl_crystal_size_min 0.14
_refine_diff_density_max 1.443
_refine_diff_density_min -1.358
_refine_ls_extinction_method none
_refine_ls_goodness_of_fit_ref 1.090
_refine_ls_hydrogen_treatment constr
_refine_ls_matrix_type full
_refine_ls_number_parameters 219
_refine_ls_number_reflns 3528
_refine_ls_number_restraints 22
_refine_ls_restrained_S_all 1.087
_refine_ls_R_factor_all 0.0500
_refine_ls_R_factor_gt 0.0398
_refine_ls_shift/su_max 0.001
_refine_ls_shift/su_mean 0.000
_refine_ls_structure_factor_coef Fsqd
_refine_ls_weighting_details 'w=1/[\s^2^(Fo^2^)+(0.0639P)^2^+2.1304P] where P=(Fo^2^+2Fc^2^)/3'
_refine_ls_weighting_scheme calc
_refine_ls_wR_factor_gt 0.1048
_refine_ls_wR_factor_ref 0.1091
_reflns_number_gt 3098
_reflns_number_total 3528
_reflns_threshold_expression I>2\s(I)
_cod_data_source_file fg1670.cif
_cod_data_source_block I
_cod_depositor_comments
;
The following automatic conversions were performed:
'_symmetry_cell_setting' value 'Triclinic' changed to 'triclinic'
according to '/home/saulius/struct/CIF-dictionaries/cif_core.dic'
dictionary named 'cif_core.dic' version 2.4.1 from 2010-06-29.

Automatic conversion script
Id: cif_fix_enum 1527 2010-12-29 10:47:43Z saulius 

The following automatic conversions were performed:

'_symmetry_cell_setting' value 'Triclinic' changed to 'triclinic'
according to /home/saulius/struct/CIF-dictionaries/cif_core.dic
dictionary named 'cif_core.dic' version 2.4.1 from
2010-06-29.

'_exptl_absorpt_correction_type' value 'Psi-scan'
changed to 'psi-scan' according to
/home/saulius/struct/CIF-dictionaries/cif_core.dic dictionary named
'cif_core.dic' version 2.4.1 from 2010-06-29.

Automatic conversion script
Id: cif_fix_values 1715 2011-07-08 13:25:40Z adriana 
;
_cod_database_code 2013133
_cod_database_fobs_code 2013133

loop_
_symmetry_equiv_pos_as_xyz
'x, y, z'
'-x, -y, -z'

loop_
_atom_site_label
_atom_site_fract_x
_atom_site_fract_y
_atom_site_fract_z
_atom_site_U_iso_or_equiv
_atom_site_adp_type
_atom_site_calc_flag
_atom_site_refinement_flags
_atom_site_occupancy
_atom_site_disorder_assembly
_atom_site_disorder_group
_atom_site_type_symbol
Ta 0.48688(4) 0.75452(4) 0.14669(3) 0.03003(14) Uani d . 1 A . Ta
Cl1 0.5564(3) 0.7808(2) -0.03389(19) 0.0383(5) Uani d . 1 . . Cl
Cl2 0.2364(3) 0.5145(2) 0.0052(2) 0.0447(5) Uani d . 1 . . Cl
N1 0.4401(10) 0.7437(9) 0.2678(7) 0.0453(18) Uani d . 1 . . N
N2 0.6992(9) 0.9446(8) 0.2199(6) 0.0425(17) Uani d D 1 . . N
H2 0.7431 0.9689 0.1723 0.051 Uiso calc R 1 A . H
N3 0.3155(9) 0.8502(8) 0.0502(7) 0.0371(16) Uani d . 1 . . N
H3A 0.3806 0.9501 0.0679 0.045 Uiso calc R 1 A . H
H3B 0.2789 0.8128 -0.0271 0.045 Uiso calc R 1 . . H
N4 0.6142(8) 0.6068(8) 0.1716(6) 0.0355(15) Uani d D 1 . . N
H4A 0.5324 0.5106 0.1376 0.043 Uiso calc R 1 A . H
H4B 0.6763 0.6268 0.1313 0.043 Uiso calc R 1 . . H
C1 0.3827(14) 0.7259(12) 0.3581(10) 0.068(3) Uani d D 1 . . C
H1 0.3313 0.7926 0.3586 0.082 Uiso calc R 1 . . H
C2 0.2439(17) 0.5659(13) 0.3255(12) 0.088(4) Uani d D 1 . . C
H2A 0.1748 0.5313 0.2420 0.133 Uiso calc R 1 . . H
H2B 0.1751 0.5637 0.3646 0.133 Uiso calc R 1 . . H
H2C 0.2943 0.5014 0.3491 0.133 Uiso calc R 1 . . H
C3 0.5286(17) 0.775(2) 0.4788(11) 0.119(7) Uani d D 1 . . C
H3C 0.5564 0.6948 0.4914 0.178 Uiso calc R 1 . . H
H3D 0.4965 0.8014 0.5373 0.178 Uiso calc R 1 . . H
H3E 0.6254 0.8616 0.4841 0.178 Uiso calc R 1 . . H
C4 0.802(2) 1.056(2) 0.3366(15) 0.055(3) Uani d PD 0.50 A -1 C
H4 0.7607 1.0167 0.3925 0.066 Uiso calc PR 0.50 A -1 H
C5 0.983(2) 1.080(3) 0.375(4) 0.078(11) Uani d PD 0.50 A -1 C
H5A 0.9845 0.9855 0.3777 0.117 Uiso calc PR 0.50 A -1 H
H5B 1.0551 1.1503 0.4514 0.117 Uiso calc PR 0.50 A -1 H
H5C 1.0227 1.1184 0.3198 0.117 Uiso calc PR 0.50 A -1 H
C6 0.787(4) 1.199(3) 0.324(3) 0.090(12) Uani d PD 0.50 A -1 C
H6A 0.6716 1.1788 0.3004 0.135 Uiso calc PR 0.50 A -1 H
H6B 0.8209 1.2336 0.2649 0.135 Uiso calc PR 0.50 A -1 H
H6C 0.8590 1.2758 0.3973 0.135 Uiso calc PR 0.50 A -1 H
C4' 0.802(3) 1.057(3) 0.3364(16) 0.055(3) Uani d PD 0.50 A -2 C
H4' 0.8056 0.9970 0.3930 0.066 Uiso calc PR 0.50 A -2 H
C5' 0.986(3) 1.150(4) 0.362(4) 0.13(2) Uani d PD 0.50 A -2 C
H5D 1.0260 1.0860 0.3365 0.193 Uiso calc PR 0.50 A -2 H
H5E 1.0533 1.1980 0.4444 0.193 Uiso calc PR 0.50 A -2 H
H5F 0.9943 1.2256 0.3198 0.193 Uiso calc PR 0.50 A -2 H
C6' 0.721(5) 1.149(4) 0.363(4) 0.16(3) Uani d PD 0.50 A -2 C
H6D 0.6095 1.0831 0.3522 0.244 Uiso calc PR 0.50 A -2 H
H6E 0.7143 1.2116 0.3103 0.244 Uiso calc PR 0.50 A -2 H
H6F 0.7890 1.2114 0.4424 0.244 Uiso calc PR 0.50 A -2 H
C7 0.1630(10) 0.8274(10) 0.0684(8) 0.050(3) Uani d D 1 A . C
H7 0.1173 0.7291 0.0836 0.060 Uiso calc R 1 . . H
C8 0.2188(16) 0.9487(12) 0.1763(9) 0.072(4) Uani d D 1 . . C
H8A 0.3242 0.9633 0.2365 0.108 Uiso calc R 1 A . H
H8B 0.1340 0.9181 0.2045 0.108 Uiso calc R 1 . . H
H8C 0.2332 1.0412 0.1560 0.108 Uiso calc R 1 . . H
C9 0.0282(13) 0.8269(14) -0.0418(10) 0.072(4) Uani d D 1 . . C
H9A 0.0691 0.9239 -0.0561 0.109 Uiso calc R 1 A . H
H9B -0.0724 0.8048 -0.0319 0.109 Uiso calc R 1 . . H
H9C 0.0023 0.7515 -0.1074 0.109 Uiso calc R 1 . . H
C10 0.726(2) 0.616(3) 0.2924(12) 0.047(3) Uani d PD 0.50 A -1 C
H10 0.7652 0.7148 0.3437 0.057 Uiso calc PR 0.50 A -1 H
C11 0.619(3) 0.496(2) 0.3330(19) 0.057(6) Uani d PD 0.50 A -1 C
H11A 0.5276 0.5134 0.3325 0.086 Uiso calc PR 0.50 A -1 H
H11B 0.6884 0.4994 0.4112 0.086 Uiso calc PR 0.50 A -1 H
H11C 0.5740 0.3986 0.2811 0.086 Uiso calc PR 0.50 A -1 H
C12 0.880(2) 0.603(3) 0.296(2) 0.071(7) Uani d PD 0.50 A -1 C
H12A 0.9435 0.6834 0.2721 0.106 Uiso calc PR 0.50 A -1 H
H12B 0.8432 0.5080 0.2445 0.106 Uiso calc PR 0.50 A -1 H
H12C 0.9494 0.6082 0.3751 0.106 Uiso calc PR 0.50 A -1 H
C10' 0.7534(19) 0.646(3) 0.2899(13) 0.047(3) Uani d PD 0.50 A -2 C
H10' 0.7347 0.7004 0.3464 0.057 Uiso calc PR 0.50 A -2 H
C11' 0.752(4) 0.505(3) 0.325(3) 0.114(14) Uani d PD 0.50 A -2 C
H11D 0.6445 0.4439 0.3233 0.172 Uiso calc PR 0.50 A -2 H
H11E 0.8408 0.5333 0.4026 0.172 Uiso calc PR 0.50 A -2 H
H11F 0.7697 0.4491 0.2705 0.172 Uiso calc PR 0.50 A -2 H
C12' 0.921(2) 0.751(3) 0.292(2) 0.072(7) Uani d PD 0.50 A -2 C
H12D 0.9135 0.8374 0.2682 0.108 Uiso calc PR 0.50 A -2 H
H12E 0.9434 0.6996 0.2384 0.108 Uiso calc PR 0.50 A -2 H
H12F 1.0104 0.7840 0.3697 0.108 Uiso calc PR 0.50 A -2 H

loop_
_atom_site_aniso_label
_atom_site_aniso_U_11
_atom_site_aniso_U_22
_atom_site_aniso_U_33
_atom_site_aniso_U_12
_atom_site_aniso_U_13
_atom_site_aniso_U_23
Ta 0.0323(2) 0.02502(19) 0.0349(2) 0.01388(14) 0.01641(15) 0.00899(13)
Cl1 0.0457(12) 0.0326(10) 0.0431(12) 0.0177(9) 0.0260(10) 0.0142(9)
Cl2 0.0347(11) 0.0286(10) 0.0613(14) 0.0073(9) 0.0215(10) 0.0058(10)
N1 0.051(5) 0.039(4) 0.053(5) 0.025(4) 0.025(4) 0.016(4)
N2 0.037(4) 0.041(4) 0.034(4) 0.013(3) 0.008(3) 0.005(3)
N3 0.041(4) 0.036(4) 0.045(4) 0.023(3) 0.022(4) 0.016(3)
N4 0.036(4) 0.032(4) 0.036(4) 0.015(3) 0.014(3) 0.009(3)
C1 0.096(9) 0.073(8) 0.076(8) 0.051(7) 0.063(8) 0.032(7)
C2 0.101(11) 0.088(10) 0.087(10) 0.030(9) 0.063(9) 0.042(9)
C3 0.094(12) 0.167(19) 0.065(10) 0.027(12) 0.042(9) 0.030(11)
C4 0.054(6) 0.040(5) 0.035(5) 0.003(5) 0.009(5) -0.009(4)
C5 0.060(19) 0.044(17) 0.07(2) 0.011(15) -0.011(15) -0.003(17)
C6 0.12(3) 0.054(17) 0.05(2) 0.037(18) 0.002(18) -0.015(14)
C4' 0.054(6) 0.040(5) 0.035(5) 0.003(5) 0.009(5) -0.009(4)
C5' 0.08(2) 0.10(3) 0.07(3) -0.05(2) 0.03(2) -0.07(3)
C6' 0.21(6) 0.12(4) 0.10(4) 0.14(4) -0.04(3) -0.05(3)
C7 0.034(5) 0.042(5) 0.091(8) 0.023(4) 0.036(5) 0.037(5)
C8 0.112(11) 0.079(8) 0.093(10) 0.072(8) 0.077(9) 0.049(7)
C9 0.043(6) 0.067(8) 0.110(11) 0.029(6) 0.030(7) 0.042(8)
C10 0.057(8) 0.055(10) 0.034(5) 0.034(7) 0.016(5) 0.015(5)
C11 0.102(19) 0.050(12) 0.044(12) 0.045(13) 0.041(13) 0.027(10)
C12 0.051(14) 0.088(19) 0.068(16) 0.040(14) 0.013(12) 0.020(14)
C10' 0.057(8) 0.055(10) 0.034(5) 0.034(7) 0.016(5) 0.015(5)
C11' 0.16(4) 0.09(2) 0.048(17) 0.06(3) 0.00(2) 0.024(16)
C12' 0.028(10) 0.11(2) 0.041(12) 0.021(12) -0.002(9) -0.003(13)

loop_
_atom_type_symbol
_atom_type_description
_atom_type_scat_dispersion_real
_atom_type_scat_dispersion_imag
_atom_type_scat_source
C C 0.0033 0.0016 'International Tables Vol C Tables 4.2.6.8 and 6.1.1.4'
H H 0.0000 0.0000 'International Tables Vol C Tables 4.2.6.8 and 6.1.1.4'
N N 0.0061 0.0033 'International Tables Vol C Tables 4.2.6.8 and 6.1.1.4'
Cl Cl 0.1484 0.1585 'International Tables Vol C Tables 4.2.6.8 and 6.1.1.4'
Ta Ta -0.7052 6.5227 'International Tables Vol C Tables 4.2.6.8 and 6.1.1.4'

loop_
_geom_angle_atom_site_label_1
_geom_angle_atom_site_label_2
_geom_angle_atom_site_label_3
_geom_angle
_geom_angle_publ_flag
N1 Ta Cl1 177.8(2) y
N1 Ta Cl2 97.7(3) y
N1 Ta N2 98.5(4) y
N1 Ta N3 98.3(3) y
N1 Ta N4 98.0(3) y
N2 Ta Cl1 80.4(2) y
N2 Ta Cl2 163.7(2) y
N2 Ta N3 97.2(3) y
N2 Ta N4 95.0(3) y
N3 Ta Cl1 80.02(19) y
N3 Ta Cl2 81.1(2) y
N3 Ta N4 158.0(3) y
N4 Ta Cl1 84.06(18) y
N4 Ta Cl2 82.11(18) y
Cl2 Ta Cl1 83.43(8) y
Ta N1 C1 173.8(8) y
Ta N2 C4 135.8(11) y
Ta N2 C4' 135.9(14) y
Ta N3 C7 120.9(5) y
Ta N4 C10 119.1(10) y
Ta N4 C10' 116.3(10) y
C4' N2 H2 112.0 ?
C4 N2 H2 112.1 ?
Ta N2 H2 112.1 ?
C7 N3 H3A 107.1 ?
Ta N3 H3A 107.1 ?
C7 N3 H3B 107.1 ?
Ta N3 H3B 107.1 ?
H3A N3 H3B 106.8 ?
C10 N4 H4A 107.5 ?
C10' N4 H4A 119.0 ?
Ta N4 H4A 107.5 ?
C10 N4 H4B 107.5 ?
C10' N4 H4B 98.1 ?
Ta N4 H4B 107.5 ?
H4A N4 H4B 107.0 ?
N1 C1 C3 111.8(10) ?
N1 C1 C2 109.5(9) ?
C3 C1 C2 114.0(9) ?
N1 C1 H1 107.1 ?
C3 C1 H1 107.1 ?
C2 C1 H1 107.1 ?
C1 C2 H2A 109.5 ?
C1 C2 H2B 109.5 ?
H2A C2 H2B 109.5 ?
C1 C2 H2C 109.5 ?
H2A C2 H2C 109.5 ?
H2B C2 H2C 109.5 ?
C1 C3 H3C 109.5 ?
C1 C3 H3D 109.5 ?
H3C C3 H3D 109.5 ?
C1 C3 H3E 109.5 ?
H3C C3 H3E 109.5 ?
H3D C3 H3E 109.5 ?
N2 C4 C5 106.1(18) ?
N2 C4 C6 108.0(19) ?
C5 C4 C6 112.8(13) ?
N2 C4 H4 110.0 ?
C5 C4 H4 110.0 ?
C6 C4 H4 110.0 ?
C4 C5 H5A 109.5 ?
C4 C5 H5B 109.5 ?
H5A C5 H5B 109.5 ?
C4 C5 H5C 109.5 ?
H5A C5 H5C 109.5 ?
H5B C5 H5C 109.5 ?
C4 C6 H6A 109.5 ?
C4 C6 H6B 109.5 ?
H6A C6 H6B 109.5 ?
C4 C6 H6C 109.5 ?
H6A C6 H6C 109.5 ?
H6B C6 H6C 109.5 ?
N2 C4' C6' 114(2) ?
N2 C4' C5' 113(2) ?
C6' C4' C5' 114(2) ?
N2 C4' H4' 104.9 ?
C6' C4' H4' 104.9 ?
C5' C4' H4' 104.9 ?
C4' C5' H5D 109.5 ?
C4' C5' H5E 109.5 ?
H5D C5' H5E 109.5 ?
C4' C5' H5F 109.5 ?
C4' C6' H6D 109.5 ?
C4' C6' H6E 109.5 ?
H6D C6' H6E 109.5 ?
C4' C6' H6F 109.5 ?
H6D C6' H6F 109.5 ?
H6E C6' H6F 109.5 ?
N3 C7 C9 109.8(8) ?
N3 C7 C8 108.4(7) ?
C9 C7 C8 113.4(8) ?
N3 C7 H7 108.4 ?
C9 C7 H7 108.4 ?
C8 C7 H7 108.4 ?
C7 C8 H8A 109.5 ?
C7 C8 H8B 109.5 ?
H8A C8 H8B 109.5 ?
C7 C8 H8C 109.5 ?
H8A C8 H8C 109.5 ?
H8B C8 H8C 109.5 ?
C7 C9 H9A 109.5 ?
C7 C9 H9B 109.5 ?
H9A C9 H9B 109.5 ?
C7 C9 H9C 109.5 ?
H9A C9 H9C 109.5 ?
H9B C9 H9C 109.5 ?
N4 C10 C11 107.7(13) ?
N4 C10 C12 110.9(15) ?
C11 C10 C12 113.4(12) ?
N4 C10 H10 108.3 ?
C11 C10 H10 108.3 ?
C12 C10 H10 108.3 ?
C10 C11 H11A 109.5 ?
C10 C11 H11B 109.5 ?
H11A C11 H11B 109.5 ?
C10 C11 H11C 109.5 ?
H11A C11 H11C 109.5 ?
H11B C11 H11C 109.5 ?
C10 C12 H12A 109.5 ?
C10 C12 H12B 109.5 ?
H12A C12 H12B 109.5 ?
C10 C12 H12C 109.5 ?
H12A C12 H12C 109.5 ?
H12B C12 H12C 109.5 ?
N4 C10' C11' 111.2(17) ?
N4 C10' C12' 108.8(13) ?
C11' C10' C12' 113.3(12) ?
N4 C10' H10' 107.8 ?
C11' C10' H10' 107.8 ?
C12' C10' H10' 107.8 ?
C10' C11' H11D 109.5 ?
C10' C11' H11E 109.5 ?
H11D C11' H11E 109.5 ?
C10' C11' H11F 109.5 ?
H11D C11' H11F 109.5 ?
H11E C11' H11F 109.5 ?
C10' C12' H12D 109.5 ?
C10' C12' H12E 109.5 ?
H12D C12' H12E 109.5 ?
C10' C12' H12F 109.5 ?
H12D C12' H12F 109.5 ?
H12E C12' H12F 109.5 ?

loop_
_geom_bond_atom_site_label_1
_geom_bond_atom_site_label_2
_geom_bond_site_symmetry_2
_geom_bond_distance
_geom_bond_publ_flag
Ta Cl1 . 2.632(2) y
Ta Cl2 . 2.504(3) y
Ta N1 . 1.763(8) y
Ta N2 . 1.964(7) y
Ta N3 . 2.262(7) y
Ta N4 . 2.247(7) y
N1 C1 . 1.446(13) ?
N2 C4' . 1.478(10) ?
N2 C4 . 1.479(10) ?
N2 H2 . 0.86 ?
N3 C7 . 1.498(11) ?
N3 H3A . 0.90 ?
N3 H3B . 0.90 ?
N4 C10 . 1.482(10) ?
N4 C10' . 1.483(10) ?
N4 H4A . 0.90 ?
N4 H4B . 0.90 ?
C1 C3 . 1.513(9) ?
C1 C2 . 1.519(9) ?
C1 H1 . 0.98 ?
C2 H2A . 0.96 ?
C2 H2B . 0.96 ?
C2 H2C . 0.96 ?
C3 H3C . 0.96 ?
C3 H3D . 0.96 ?
C3 H3E . 0.96 ?
C4 C5 . 1.523(10) ?
C4 C6 . 1.523(10) ?
C4 H4 . 0.98 ?
C5 H5A . 0.96 ?
C5 H5B . 0.96 ?
C5 H5C . 0.96 ?
C6 H6A . 0.96 ?
C6 H6B . 0.96 ?
C6 H6C . 0.96 ?
C4' C6' . 1.51(4) ?
C4' C5' . 1.52(4) ?
C4' H4' . 0.98 ?
C5' H5D . 0.96 ?
C5' H5E . 0.96 ?
C5' H5F . 0.96 ?
C6' H6D . 0.96 ?
C6' H6E . 0.96 ?
C6' H6F . 0.96 ?
C7 C9 . 1.515(8) ?
C7 C8 . 1.519(8) ?
C7 H7 . 0.98 ?
C8 H8A . 0.96 ?
C8 H8B . 0.96 ?
C8 H8C . 0.96 ?
C9 H9A . 0.96 ?
C9 H9B . 0.96 ?
C9 H9C . 0.96 ?
C10 C11 . 1.517(10) ?
C10 C12 . 1.519(10) ?
C10 H10 . 0.98 ?
C11 H11A . 0.96 ?
C11 H11B . 0.96 ?
C11 H11C . 0.96 ?
C12 H12A . 0.96 ?
C12 H12B . 0.96 ?
C12 H12C . 0.96 ?
C10' C11' . 1.517(10) ?
C10' C12' . 1.523(10) ?
C10' H10' . 0.98 ?
C11' H11D . 0.96 ?
C11' H11E . 0.96 ?
C11' H11F . 0.96 ?
C12' H12D . 0.96 ?
C12' H12E . 0.96 ?
C12' H12F . 0.96 ?

loop_
_geom_hbond_atom_site_label_D
_geom_hbond_atom_site_label_H
_geom_hbond_atom_site_label_A
_geom_hbond_site_symmetry_A
_geom_hbond_distance_DH
_geom_hbond_distance_HA
_geom_hbond_distance_DA
_geom_hbond_angle_DHA
_geom_hbond_publ_flag
N3 H3A Cl1 2_675 0.90 2.65 3.473(7) 153 y
N4 H4A Cl1 2_665 0.90 2.75 3.547(7) 148 y
N4 H4B Cl2 2_665 0.90 2.71 3.456(7) 141 y

loop_
_geom_torsion_atom_site_label_1
_geom_torsion_atom_site_label_2
_geom_torsion_atom_site_label_3
_geom_torsion_atom_site_label_4
_geom_torsion
N1 Ta N2 C4' -0.9(19)
N4 Ta N2 C4' -99.7(19)
N3 Ta N2 C4' 98.6(19)
Cl2 Ta N2 C4' -178.5(17)
Cl1 Ta N2 C4' 177.2(19)
N1 Ta N2 C4 -0.5(13)
N4 Ta N2 C4 -99.3(13)
N3 Ta N2 C4 99.0(13)
Cl2 Ta N2 C4 -178.1(11)
Cl1 Ta N2 C4 177.6(13)
N1 Ta N3 C7 -24.3(7)
N2 Ta N3 C7 -124.1(7)
N4 Ta N3 C7 112.9(8)
Cl2 Ta N3 C7 72.3(6)
Cl1 Ta N3 C7 157.1(6)
N1 Ta N4 C10 -38.4(10)
N2 Ta N4 C10 61.0(10)
N3 Ta N4 C10 -175.6(10)
Cl2 Ta N4 C10 -135.1(9)
Cl1 Ta N4 C10 140.7(9)
N1 Ta N4 C10' -52.2(10)
N2 Ta N4 C10' 47.2(10)
N3 Ta N4 C10' 170.6(10)
Cl2 Ta N4 C10' -148.9(9)
Cl1 Ta N4 C10' 126.9(9)
Ta N2 C4 C5 129.0(16)
Ta N2 C4 C6 -109.8(18)
Ta N2 C4' C6' -70(4)
Ta N2 C4' C5' 158(3)
Ta N3 C7 C9 -151.0(7)
Ta N3 C7 C8 84.6(8)
Ta N4 C10 C11 93.8(15)
Ta N4 C10 C12 -141.6(13)
Ta N4 C10' C11' 142.6(16)
Ta N4 C10' C12' -91.9(17)
